data_4118088
loop_
_publ_author_name
'Muhammad Sajid'
'Annika Stute'
'Allan Jay P. Cardenas'
'Brooks J. Culotta'
'Johannes A. M. Hepperle'
'Timothy H. Warren'
'Birgitta Schirmer'
'Stefan Grimme'
'Armido Studer'
'Constantin G. Daniliuc'
'Roland Fr\"ohlich'
'Jeffrey L. Petersen'
'Gerald Kehr'
'Gerhard Erker'

_publ_section_title
;
 N,N-Addition of Frustrated Lewis Pairs to Nitric Oxide: An Easy Entry to
 a Unique Family of Aminoxyl Radicals
;
_journal_name_full 'Journal of the American Chemical Society'
_journal_page_first 10156
_journal_page_last 10168
_journal_paper_doi 10.1021/ja302652a
_journal_volume 134
_journal_year 2012
_chemical_formula_sum 'C35 H34 B F10 N O P Si'
_chemical_formula_weight 744.50
_chemical_name_systematic
; 
 ? 
;
_space_group_IT_number 2
_symmetry_cell_setting triclinic
_symmetry_space_group_name_Hall '-P 1'
_symmetry_space_group_name_H-M 'P -1'
_atom_sites_solution_hydrogens geom
_atom_sites_solution_primary direct
_atom_sites_solution_secondary difmap
_audit_creation_method SHELXL-97
_cell_angle_alpha 86.333(1)
_cell_angle_beta 85.007(1)
_cell_angle_gamma 63.541(2)
_cell_formula_units_Z 2
_cell_length_a 10.5468(3)
_cell_length_b 10.6122(3)
_cell_length_c 17.4537(7)
_cell_measurement_reflns_used 5058
_cell_measurement_temperature 223(2)
_cell_measurement_theta_max 27.88
_cell_measurement_theta_min 4.08
_cell_volume 1741.55(10)
_computing_cell_refinement 'Collect (Nonius B.V., 1998)'
_computing_data_collection 'Collect (Nonius B.V., 1998)'
_computing_data_reduction 'Denzo-SMN (Otwinowski & Minor, 1997)'
_computing_molecular_graphics 'XP (BrukerAXS, 2000)'
_computing_publication_material 'SHELXL-97 (Sheldrick, 1997)'
_computing_structure_refinement 'SHELXL-97 (Sheldrick, 1997)'
_computing_structure_solution 'SHELXS-97 (Sheldrick, 1990)'
_diffrn_ambient_temperature 223(2)
_diffrn_measured_fraction_theta_full 0.969
_diffrn_measured_fraction_theta_max 0.969
_diffrn_measurement_device_type 'Nonius KappaCCD APEXII'
_diffrn_measurement_method '\w and \f scans'
_diffrn_radiation_monochromator 'Montel mirror'
_diffrn_radiation_source 'rotating anode Nonius FR591'
_diffrn_radiation_type MoK\a
_diffrn_radiation_wavelength 0.71073
_diffrn_reflns_av_R_equivalents 0.0428
_diffrn_reflns_av_sigmaI/netI 0.0594
_diffrn_reflns_limit_h_max 12
_diffrn_reflns_limit_h_min -12
_diffrn_reflns_limit_k_max 12
_diffrn_reflns_limit_k_min -12
_diffrn_reflns_limit_l_max 20
_diffrn_reflns_limit_l_min -20
_diffrn_reflns_number 8853
_diffrn_reflns_theta_full 25.00
_diffrn_reflns_theta_max 25.00
_diffrn_reflns_theta_min 4.11
_exptl_absorpt_coefficient_mu 0.197
_exptl_absorpt_correction_T_max 0.9941
_exptl_absorpt_correction_T_min 0.9710
_exptl_absorpt_correction_type multi-scan
_exptl_absorpt_process_details 'Denzo (Otwinowski, Borek, Majewski & Minor, 2003)'
_exptl_crystal_colour colourless
_exptl_crystal_density_diffrn 1.420
_exptl_crystal_description plate
_exptl_crystal_F_000 766
_exptl_crystal_size_max 0.15
_exptl_crystal_size_mid 0.09
_exptl_crystal_size_min 0.03
_refine_diff_density_max 0.356
_refine_diff_density_min -0.328
_refine_diff_density_rms 0.061
_refine_ls_extinction_method none
_refine_ls_goodness_of_fit_ref 1.079
_refine_ls_hydrogen_treatment constr
_refine_ls_matrix_type full
_refine_ls_number_parameters 460
_refine_ls_number_reflns 5962
_refine_ls_number_restraints 0
_refine_ls_restrained_S_all 1.079
_refine_ls_R_factor_all 0.1093
_refine_ls_R_factor_gt 0.0786
_refine_ls_shift/su_max 0.001
_refine_ls_shift/su_mean 0.000
_refine_ls_structure_factor_coef Fsqd
_refine_ls_weighting_details 'calc w=1/[\s^2^(Fo^2^)+(0.0250P)^2^+4.4353P] where P=(Fo^2^+2Fc^2^)/3'
_refine_ls_weighting_scheme calc
_refine_ls_wR_factor_gt 0.1496
_refine_ls_wR_factor_ref 0.1705
_reflns_number_gt 4428
_reflns_number_total 5962
_reflns_threshold_expression >2sigma(I)
_cod_data_source_file ja302652a_si_005.cif
_cod_data_source_block erk6105
_cod_database_code 4118088

loop_
_symmetry_equiv_pos_as_xyz
'x, y, z'
'-x, -y, -z'

loop_
_atom_site_label
_atom_site_type_symbol
_atom_site_fract_x
_atom_site_fract_y
_atom_site_fract_z
_atom_site_U_iso_or_equiv
_atom_site_adp_type
_atom_site_occupancy
_atom_site_symmetry_multiplicity
_atom_site_calc_flag
_atom_site_refinement_flags
P1 P 0.17713(13) 0.92825(11) 0.24002(6) 0.0369(3) Uani 1 1 d .
B1 B 0.2070(6) 1.1751(5) 0.2575(3) 0.0392(11) Uani 1 1 d .
N1 N 0.2502(4) 1.0380(3) 0.20654(18) 0.0383(8) Uani 1 1 d .
O1 O 0.3388(4) 1.0054(3) 0.14689(18) 0.0522(8) Uani 1 1 d .
C1 C 0.1126(5) 1.0180(4) 0.3303(2) 0.0410(10) Uani 1 1 d .
H1A H 0.0322 1.0035 0.3540 0.049 Uiso 1 1 calc R
H1B H 0.1878 0.9853 0.3664 0.049 Uiso 1 1 calc R
C2 C 0.0660(5) 1.1752(4) 0.3060(2) 0.0363(10) Uani 1 1 d .
H2 H -0.0048 1.1969 0.2674 0.044 Uiso 1 1 calc R
Si1 Si -0.03681(15) 1.28219(13) 0.39253(7) 0.0449(3) Uani 1 1 d .
C3 C -0.1859(6) 1.2342(6) 0.4167(3) 0.0618(14) Uani 1 1 d .
H3A H -0.2603 1.3072 0.4473 0.093 Uiso 1 1 calc R
H3B H -0.1515 1.1455 0.4457 0.093 Uiso 1 1 calc R
H3C H -0.2233 1.2250 0.3696 0.093 Uiso 1 1 calc R
C4 C -0.1180(7) 1.4757(5) 0.3751(3) 0.0741(18) Uani 1 1 d .
H4A H -0.1856 1.5015 0.3358 0.111 Uiso 1 1 calc R
H4B H -0.0444 1.5043 0.3580 0.111 Uiso 1 1 calc R
H4C H -0.1665 1.5225 0.4223 0.111 Uiso 1 1 calc R
C5 C 0.0697(7) 1.2338(7) 0.4789(3) 0.0720(16) Uani 1 1 d .
H5A H 0.0091 1.2822 0.5232 0.108 Uiso 1 1 calc R
H5B H 0.1461 1.2613 0.4699 0.108 Uiso 1 1 calc R
H5C H 0.1092 1.1329 0.4886 0.108 Uiso 1 1 calc R
C11 C 0.0246(5) 0.9414(4) 0.1934(2) 0.0391(10) Uani 1 1 d .
C12 C -0.0326(5) 1.0305(4) 0.1288(2) 0.0410(10) Uani 1 1 d .
C13 C -0.1437(5) 1.0231(5) 0.0959(3) 0.0498(12) Uani 1 1 d .
H13 H -0.1817 1.0822 0.0530 0.060 Uiso 1 1 calc R
C14 C -0.2021(5) 0.9339(5) 0.1225(3) 0.0560(13) Uani 1 1 d .
C15 C -0.1469(6) 0.8515(5) 0.1873(3) 0.0580(13) Uani 1 1 d .
H15 H -0.1875 0.7928 0.2079 0.070 Uiso 1 1 calc R
C16 C -0.0350(5) 0.8514(5) 0.2233(3) 0.0469(12) Uani 1 1 d .
C17 C 0.0189(6) 1.1328(5) 0.0931(3) 0.0506(12) Uani 1 1 d .
H17A H -0.0316 1.1766 0.0474 0.076 Uiso 1 1 calc R
H17B H 0.1198 1.0834 0.0791 0.076 Uiso 1 1 calc R
H17C H 0.0019 1.2046 0.1297 0.076 Uiso 1 1 calc R
C18 C -0.3188(7) 0.9245(7) 0.0824(4) 0.0810(18) Uani 1 1 d .
H18A H -0.3757 1.0146 0.0577 0.122 Uiso 1 1 calc R
H18B H -0.3784 0.9001 0.1198 0.122 Uiso 1 1 calc R
H18C H -0.2772 0.8526 0.0439 0.122 Uiso 1 1 calc R
C19 C 0.0169(6) 0.7526(5) 0.2923(3) 0.0643(15) Uani 1 1 d .
H19A H -0.0581 0.7296 0.3144 0.096 Uiso 1 1 calc R
H19B H 0.0431 0.7979 0.3304 0.096 Uiso 1 1 calc R
H19C H 0.0989 0.6671 0.2763 0.096 Uiso 1 1 calc R
C21 C 0.3162(5) 0.7490(4) 0.2345(2) 0.0438(11) Uani 1 1 d .
C22 C 0.3609(5) 0.6924(4) 0.1612(3) 0.0461(11) Uani 1 1 d .
C23 C 0.4742(5) 0.5603(5) 0.1541(3) 0.0535(13) Uani 1 1 d .
H23 H 0.5075 0.5246 0.1046 0.064 Uiso 1 1 calc R
C24 C 0.5403(5) 0.4788(5) 0.2167(3) 0.0544(13) Uani 1 1 d .
C25 C 0.4914(5) 0.5336(5) 0.2882(3) 0.0536(13) Uani 1 1 d .
H25 H 0.5347 0.4787 0.3314 0.064 Uiso 1 1 calc R
C26 C 0.3801(5) 0.6674(4) 0.2997(3) 0.0473(12) Uani 1 1 d .
C27 C 0.2933(6) 0.7642(5) 0.0874(3) 0.0555(13) Uani 1 1 d .
H27A H 0.3536 0.7135 0.0436 0.083 Uiso 1 1 calc R
H27B H 0.2818 0.8603 0.0847 0.083 Uiso 1 1 calc R
H27C H 0.2011 0.7649 0.0867 0.083 Uiso 1 1 calc R
C28 C 0.6624(6) 0.3341(5) 0.2052(4) 0.0778(18) Uani 1 1 d .
H28A H 0.6789 0.3139 0.1509 0.117 Uiso 1 1 calc R
H28B H 0.6392 0.2642 0.2331 0.117 Uiso 1 1 calc R
H28C H 0.7472 0.3314 0.2243 0.117 Uiso 1 1 calc R
C29 C 0.3395(6) 0.7119(5) 0.3821(3) 0.0664(16) Uani 1 1 d .
H29A H 0.3716 0.7817 0.3918 0.100 Uiso 1 1 calc R
H29B H 0.3837 0.6307 0.4162 0.100 Uiso 1 1 calc R
H29C H 0.2372 0.7521 0.3912 0.100 Uiso 1 1 calc R
C31 C 0.1923(5) 1.2988(4) 0.1923(2) 0.0445(11) Uani 1 1 d .
C32 C 0.0686(6) 1.4042(5) 0.1668(3) 0.0487(12) Uani 1 1 d .
F32 F -0.0578(3) 1.4244(3) 0.20169(17) 0.0630(8) Uani 1 1 d .
C33 C 0.0640(7) 1.4929(5) 0.1033(3) 0.0644(16) Uani 1 1 d .
F33 F -0.0628(4) 1.5907(3) 0.08127(19) 0.0883(12) Uani 1 1 d .
C34 C 0.1869(9) 1.4755(6) 0.0628(3) 0.0729(19) Uani 1 1 d .
F34 F 0.1818(5) 1.5588(4) 0.00089(18) 0.1067(15) Uani 1 1 d .
C35 C 0.3112(8) 1.3759(7) 0.0867(3) 0.0701(17) Uani 1 1 d .
F35 F 0.4328(5) 1.3573(4) 0.04637(19) 0.0975(13) Uani 1 1 d .
C36 C 0.3137(6) 1.2925(5) 0.1506(3) 0.0525(12) Uani 1 1 d .
F36 F 0.4430(3) 1.2000(3) 0.17076(18) 0.0682(8) Uani 1 1 d .
C41 C 0.3334(5) 1.1489(5) 0.3148(2) 0.0433(11) Uani 1 1 d .
C42 C 0.3252(6) 1.2592(5) 0.3563(3) 0.0519(12) Uani 1 1 d .
F42 F 0.2184(3) 1.3891(3) 0.34548(17) 0.0660(8) Uani 1 1 d .
C43 C 0.4175(6) 1.2462(6) 0.4108(3) 0.0562(13) Uani 1 1 d .
F43 F 0.3990(4) 1.3581(4) 0.45067(18) 0.0831(10) Uani 1 1 d .
C44 C 0.5267(6) 1.1177(6) 0.4249(3) 0.0573(14) Uani 1 1 d .
F44 F 0.6158(4) 1.0996(4) 0.48018(18) 0.0802(10) Uani 1 1 d .
C45 C 0.5438(6) 1.0053(6) 0.3844(3) 0.0592(14) Uani 1 1 d .
F45 F 0.6524(4) 0.8776(4) 0.3971(2) 0.0838(10) Uani 1 1 d .
C46 C 0.4489(6) 1.0225(5) 0.3302(3) 0.0511(12) Uani 1 1 d .
F46 F 0.4751(3) 0.9052(3) 0.29288(18) 0.0700(9) Uani 1 1 d .

loop_
_atom_site_aniso_label
_atom_site_aniso_U_11
_atom_site_aniso_U_22
_atom_site_aniso_U_33
_atom_site_aniso_U_23
_atom_site_aniso_U_13
_atom_site_aniso_U_12
P1 0.0442(7) 0.0339(5) 0.0320(5) -0.0020(4) -0.0032(5) -0.0165(5)
B1 0.043(3) 0.035(2) 0.043(3) -0.0033(19) -0.003(2) -0.020(2)
N1 0.041(2) 0.0401(18) 0.0337(18) -0.0032(14) -0.0010(16) -0.0177(16)
O1 0.054(2) 0.0581(19) 0.0466(18) -0.0100(14) 0.0105(16) -0.0280(16)
C1 0.050(3) 0.038(2) 0.036(2) -0.0032(17) -0.0025(19) -0.020(2)
C2 0.038(3) 0.037(2) 0.034(2) -0.0020(16) -0.0084(18) -0.0150(18)
Si1 0.0505(9) 0.0445(7) 0.0400(7) -0.0084(5) 0.0043(6) -0.0217(6)
C3 0.060(4) 0.074(3) 0.051(3) -0.007(2) 0.011(2) -0.031(3)
C4 0.085(5) 0.048(3) 0.082(4) -0.017(3) 0.021(3) -0.026(3)
C5 0.081(4) 0.099(4) 0.044(3) -0.011(3) -0.001(3) -0.046(4)
C11 0.042(3) 0.038(2) 0.038(2) -0.0063(17) -0.0034(19) -0.0173(19)
C12 0.048(3) 0.037(2) 0.036(2) -0.0105(17) -0.0033(19) -0.0150(19)
C13 0.053(3) 0.046(2) 0.047(3) -0.013(2) -0.009(2) -0.016(2)
C14 0.045(3) 0.056(3) 0.063(3) -0.025(2) -0.002(2) -0.016(2)
C15 0.056(4) 0.060(3) 0.067(3) -0.015(3) 0.007(3) -0.034(3)
C16 0.053(3) 0.046(2) 0.046(3) -0.0075(19) 0.003(2) -0.026(2)
C17 0.065(3) 0.043(2) 0.043(2) 0.0019(19) -0.017(2) -0.020(2)
C18 0.062(4) 0.087(4) 0.099(5) -0.024(4) -0.017(3) -0.032(3)
C19 0.085(4) 0.064(3) 0.058(3) 0.010(2) -0.007(3) -0.046(3)
C21 0.051(3) 0.035(2) 0.042(2) -0.0026(17) -0.005(2) -0.017(2)
C22 0.051(3) 0.043(2) 0.044(2) -0.0074(19) -0.006(2) -0.020(2)
C23 0.054(3) 0.048(3) 0.056(3) -0.017(2) -0.005(2) -0.018(2)
C24 0.045(3) 0.041(2) 0.072(3) -0.010(2) -0.007(2) -0.012(2)
C25 0.058(3) 0.042(2) 0.057(3) 0.003(2) -0.021(2) -0.015(2)
C26 0.058(3) 0.043(2) 0.042(2) -0.0014(19) -0.011(2) -0.022(2)
C27 0.063(4) 0.052(3) 0.042(3) -0.009(2) -0.007(2) -0.016(2)
C28 0.058(4) 0.054(3) 0.102(5) -0.018(3) -0.018(3) -0.002(3)
C29 0.081(4) 0.053(3) 0.044(3) 0.005(2) -0.012(3) -0.010(3)
C31 0.060(3) 0.041(2) 0.040(2) -0.0043(18) -0.006(2) -0.028(2)
C32 0.060(3) 0.042(2) 0.050(3) -0.005(2) -0.008(2) -0.026(2)
F32 0.063(2) 0.0486(15) 0.0660(18) -0.0005(13) -0.0122(15) -0.0135(14)
C33 0.106(5) 0.040(3) 0.054(3) 0.003(2) -0.031(3) -0.035(3)
F33 0.134(3) 0.0469(17) 0.076(2) 0.0102(15) -0.049(2) -0.0265(19)
C34 0.136(6) 0.065(4) 0.043(3) 0.008(3) -0.010(4) -0.067(4)
F34 0.206(5) 0.098(3) 0.057(2) 0.0260(18) -0.024(2) -0.105(3)
C35 0.109(5) 0.083(4) 0.049(3) -0.007(3) 0.014(3) -0.073(4)
F35 0.144(4) 0.130(3) 0.064(2) -0.012(2) 0.025(2) -0.107(3)
C36 0.062(4) 0.062(3) 0.048(3) -0.003(2) 0.000(2) -0.041(3)
F36 0.059(2) 0.087(2) 0.0709(19) -0.0060(16) 0.0101(16) -0.0450(18)
C41 0.048(3) 0.053(3) 0.038(2) 0.0001(19) -0.001(2) -0.030(2)
C42 0.063(4) 0.054(3) 0.045(3) -0.004(2) 0.001(2) -0.033(3)
F42 0.080(2) 0.0532(16) 0.0695(19) -0.0108(14) -0.0127(16) -0.0310(16)
C43 0.075(4) 0.079(4) 0.041(3) -0.006(2) 0.001(3) -0.057(3)
F43 0.113(3) 0.097(2) 0.070(2) -0.0149(18) -0.0163(19) -0.071(2)
C44 0.065(4) 0.090(4) 0.043(3) 0.012(3) -0.018(2) -0.057(3)
F44 0.087(3) 0.124(3) 0.0617(19) 0.0135(18) -0.0291(17) -0.074(2)
C45 0.055(4) 0.072(3) 0.057(3) 0.007(3) -0.012(3) -0.033(3)
F45 0.067(2) 0.085(2) 0.091(2) 0.0118(18) -0.0350(19) -0.0231(19)
C46 0.054(3) 0.054(3) 0.051(3) -0.003(2) -0.006(2) -0.028(2)
F46 0.062(2) 0.0523(16) 0.086(2) -0.0097(15) -0.0276(16) -0.0109(14)

loop_
_atom_type_symbol
_atom_type_description
_atom_type_scat_dispersion_real
_atom_type_scat_dispersion_imag
_atom_type_scat_source
C C 0.0033 0.0016 'International Tables Vol C Tables 4.2.6.8 and 6.1.1.4'
H H 0.0000 0.0000 'International Tables Vol C Tables 4.2.6.8 and 6.1.1.4'
B B 0.0013 0.0007 'International Tables Vol C Tables 4.2.6.8 and 6.1.1.4'
N N 0.0061 0.0033 'International Tables Vol C Tables 4.2.6.8 and 6.1.1.4'
O O 0.0106 0.0060 'International Tables Vol C Tables 4.2.6.8 and 6.1.1.4'
F F 0.0171 0.0103 'International Tables Vol C Tables 4.2.6.8 and 6.1.1.4'
Si Si 0.0817 0.0704 'International Tables Vol C Tables 4.2.6.8 and 6.1.1.4'
P P 0.1023 0.0942 'International Tables Vol C Tables 4.2.6.8 and 6.1.1.4'

loop_
_geom_angle_atom_site_label_1
_geom_angle_atom_site_label_2
_geom_angle_atom_site_label_3
_geom_angle
N1 P1 C1 92.59(18)
N1 P1 C11 117.41(18)
C1 P1 C11 107.5(2)
N1 P1 C21 107.6(2)
C1 P1 C21 122.2(2)
C11 P1 C21 109.3(2)
N1 B1 C31 103.1(3)
N1 B1 C2 98.6(3)
C31 B1 C2 121.0(4)
N1 B1 C41 110.6(3)
C31 B1 C41 110.5(4)
C2 B1 C41 111.6(3)
O1 N1 B1 124.5(3)
O1 N1 P1 120.1(3)
B1 N1 P1 115.2(3)
C2 C1 P1 103.1(3)
C2 C1 H1A 111.1
P1 C1 H1A 111.1
C2 C1 H1B 111.1
P1 C1 H1B 111.1
H1A C1 H1B 109.1
C1 C2 B1 104.1(3)
C1 C2 Si1 106.5(3)
B1 C2 Si1 128.2(3)
C1 C2 H2 105.4
B1 C2 H2 105.4
Si1 C2 H2 105.4
C4 Si1 C3 106.7(3)
C4 Si1 C5 110.0(3)
C3 Si1 C5 106.6(3)
C4 Si1 C2 114.7(2)
C3 Si1 C2 105.6(2)
C5 Si1 C2 112.6(2)
Si1 C3 H3A 109.5
Si1 C3 H3B 109.5
H3A C3 H3B 109.5
Si1 C3 H3C 109.5
H3A C3 H3C 109.5
H3B C3 H3C 109.5
Si1 C4 H4A 109.5
Si1 C4 H4B 109.5
H4A C4 H4B 109.5
Si1 C4 H4C 109.5
H4A C4 H4C 109.5
H4B C4 H4C 109.5
Si1 C5 H5A 109.5
Si1 C5 H5B 109.5
H5A C5 H5B 109.5
Si1 C5 H5C 109.5
H5A C5 H5C 109.5
H5B C5 H5C 109.5
C16 C11 C12 119.5(4)
C16 C11 P1 116.1(3)
C12 C11 P1 124.4(3)
C13 C12 C11 118.2(4)
C13 C12 C17 117.4(4)
C11 C12 C17 124.5(4)
C14 C13 C12 123.8(5)
C14 C13 H13 118.1
C12 C13 H13 118.1
C13 C14 C15 116.6(5)
C13 C14 C18 121.9(5)
C15 C14 C18 121.4(5)
C16 C15 C14 123.3(5)
C16 C15 H15 118.4
C14 C15 H15 118.4
C15 C16 C11 118.6(4)
C15 C16 C19 117.4(4)
C11 C16 C19 124.1(5)
C12 C17 H17A 109.5
C12 C17 H17B 109.5
H17A C17 H17B 109.5
C12 C17 H17C 109.5
H17A C17 H17C 109.5
H17B C17 H17C 109.5
C14 C18 H18A 109.5
C14 C18 H18B 109.5
H18A C18 H18B 109.5
C14 C18 H18C 109.5
H18A C18 H18C 109.5
H18B C18 H18C 109.5
C16 C19 H19A 109.5
C16 C19 H19B 109.5
H19A C19 H19B 109.5
C16 C19 H19C 109.5
H19A C19 H19C 109.5
H19B C19 H19C 109.5
C22 C21 C26 119.9(4)
C22 C21 P1 117.1(3)
C26 C21 P1 123.0(3)
C23 C22 C21 118.7(4)
C23 C22 C27 116.3(4)
C21 C22 C27 125.0(4)
C24 C23 C22 122.7(4)
C24 C23 H23 118.7
C22 C23 H23 118.7
C25 C24 C23 117.7(4)
C25 C24 C28 122.2(5)
C23 C24 C28 120.1(5)
C24 C25 C26 122.8(4)
C24 C25 H25 118.6
C26 C25 H25 118.6
C25 C26 C21 118.1(4)
C25 C26 C29 116.1(4)
C21 C26 C29 125.8(4)
C22 C27 H27A 109.5
C22 C27 H27B 109.5
H27A C27 H27B 109.5
C22 C27 H27C 109.5
H27A C27 H27C 109.5
H27B C27 H27C 109.5
C24 C28 H28A 109.5
C24 C28 H28B 109.5
H28A C28 H28B 109.5
C24 C28 H28C 109.5
H28A C28 H28C 109.5
H28B C28 H28C 109.5
C26 C29 H29A 109.5
C26 C29 H29B 109.5
H29A C29 H29B 109.5
C26 C29 H29C 109.5
H29A C29 H29C 109.5
H29B C29 H29C 109.5
C32 C31 C36 113.5(4)
C32 C31 B1 126.8(4)
C36 C31 B1 119.3(4)
F32 C32 C31 120.5(4)
F32 C32 C33 116.0(5)
C31 C32 C33 123.5(5)
F33 C33 C34 121.0(5)
F33 C33 C32 119.2(6)
C34 C33 C32 119.7(5)
F34 C34 C35 121.4(7)
F34 C34 C33 119.5(7)
C35 C34 C33 119.0(5)
F35 C35 C34 119.3(5)
F35 C35 C36 120.4(6)
C34 C35 C36 120.3(6)
F36 C36 C35 115.5(5)
F36 C36 C31 120.7(4)
C35 C36 C31 123.8(6)
C42 C41 C46 113.5(5)
C42 C41 B1 119.7(4)
C46 C41 B1 126.7(4)
F42 C42 C43 116.3(4)
F42 C42 C41 119.3(5)
C43 C42 C41 124.4(5)
F43 C43 C44 120.2(5)
F43 C43 C42 120.7(5)
C44 C43 C42 119.1(5)
F44 C44 C45 119.6(5)
F44 C44 C43 120.8(5)
C45 C44 C43 119.6(5)
F45 C45 C44 120.3(5)
F45 C45 C46 120.1(5)
C44 C45 C46 119.6(5)
F46 C46 C45 115.1(4)
F46 C46 C41 121.1(4)
C45 C46 C41 123.7(5)

loop_
_geom_bond_atom_site_label_1
_geom_bond_atom_site_label_2
_geom_bond_distance
P1 N1 1.711(4)
P1 C1 1.811(4)
P1 C11 1.812(5)
P1 C21 1.815(4)
B1 N1 1.618(6)
B1 C31 1.644(6)
B1 C2 1.645(7)
B1 C41 1.650(7)
N1 O1 1.290(4)
C1 C2 1.556(5)
C1 H1A 0.9800
C1 H1B 0.9800
C2 Si1 1.893(4)
C2 H2 0.9900
Si1 C4 1.855(5)
Si1 C3 1.865(6)
Si1 C5 1.866(6)
C3 H3A 0.9700
C3 H3B 0.9700
C3 H3C 0.9700
C4 H4A 0.9700
C4 H4B 0.9700
C4 H4C 0.9700
C5 H5A 0.9700
C5 H5B 0.9700
C5 H5C 0.9700
C11 C16 1.412(6)
C11 C12 1.415(6)
C12 C13 1.383(7)
C12 C17 1.498(6)
C13 C14 1.379(7)
C13 H13 0.9400
C14 C15 1.385(7)
C14 C18 1.511(8)
C15 C16 1.384(7)
C15 H15 0.9400
C16 C19 1.514(6)
C17 H17A 0.9700
C17 H17B 0.9700
C17 H17C 0.9700
C18 H18A 0.9700
C18 H18B 0.9700
C18 H18C 0.9700
C19 H19A 0.9700
C19 H19B 0.9700
C19 H19C 0.9700
C21 C22 1.401(6)
C21 C26 1.409(6)
C22 C23 1.382(6)
C22 C27 1.515(6)
C23 C24 1.380(7)
C23 H23 0.9400
C24 C25 1.369(7)
C24 C28 1.513(6)
C25 C26 1.394(6)
C25 H25 0.9400
C26 C29 1.508(6)
C27 H27A 0.9700
C27 H27B 0.9700
C27 H27C 0.9700
C28 H28A 0.9700
C28 H28B 0.9700
C28 H28C 0.9700
C29 H29A 0.9700
C29 H29B 0.9700
C29 H29C 0.9700
C31 C32 1.374(7)
C31 C36 1.393(7)
C32 F32 1.347(6)
C32 C33 1.397(7)
C33 F33 1.347(7)
C33 C34 1.363(9)
C34 F34 1.341(6)
C34 C35 1.347(9)
C35 F35 1.347(7)
C35 C36 1.374(7)
C36 F36 1.339(6)
C41 C42 1.381(6)
C41 C46 1.382(7)
C42 F42 1.351(6)
C42 C43 1.377(7)
C43 F43 1.344(6)
C43 C44 1.362(8)
C44 F44 1.351(6)
C44 C45 1.359(7)
C45 F45 1.349(6)
C45 C46 1.382(7)
C46 F46 1.348(5)

loop_
_geom_torsion_atom_site_label_1
_geom_torsion_atom_site_label_2
_geom_torsion_atom_site_label_3
_geom_torsion_atom_site_label_4
_geom_torsion
C31 B1 N1 O1 40.9(5)
C2 B1 N1 O1 165.6(4)
C41 B1 N1 O1 -77.3(5)
C31 B1 N1 P1 -142.7(3)
C2 B1 N1 P1 -18.0(4)
C41 B1 N1 P1 99.1(4)
C1 P1 N1 O1 166.1(3)
C11 P1 N1 O1 -82.6(4)
C21 P1 N1 O1 41.1(4)
C1 P1 N1 B1 -10.4(3)
C11 P1 N1 B1 100.8(3)
C21 P1 N1 B1 -135.5(3)
N1 P1 C1 C2 37.3(3)
C11 P1 C1 C2 -82.6(3)
C21 P1 C1 C2 150.0(3)
P1 C1 C2 B1 -53.4(4)
P1 C1 C2 Si1 168.9(2)
N1 B1 C2 C1 43.8(4)
C31 B1 C2 C1 154.8(4)
C41 B1 C2 C1 -72.5(4)
N1 B1 C2 Si1 168.6(3)
C31 B1 C2 Si1 -80.4(5)
C41 B1 C2 Si1 52.3(5)
C1 C2 Si1 C4 -174.8(3)
B1 C2 Si1 C4 61.4(5)
C1 C2 Si1 C3 -57.6(4)
B1 C2 Si1 C3 178.6(4)
C1 C2 Si1 C5 58.3(4)
B1 C2 Si1 C5 -65.5(4)
N1 P1 C11 C16 -178.8(3)
C1 P1 C11 C16 -76.3(3)
C21 P1 C11 C16 58.4(4)
N1 P1 C11 C12 3.7(4)
C1 P1 C11 C12 106.2(4)
C21 P1 C11 C12 -119.1(4)
C16 C11 C12 C13 -1.6(6)
P1 C11 C12 C13 175.8(3)
C16 C11 C12 C17 178.5(4)
P1 C11 C12 C17 -4.1(6)
C11 C12 C13 C14 0.0(6)
C17 C12 C13 C14 179.9(4)
C12 C13 C14 C15 2.1(7)
C12 C13 C14 C18 -177.0(5)
C13 C14 C15 C16 -2.7(7)
C18 C14 C15 C16 176.4(5)
C14 C15 C16 C11 1.2(7)
C14 C15 C16 C19 -178.2(5)
C12 C11 C16 C15 1.0(6)
P1 C11 C16 C15 -176.6(3)
C12 C11 C16 C19 -179.6(4)
P1 C11 C16 C19 2.8(6)
N1 P1 C21 C22 -72.9(4)
C1 P1 C21 C22 -177.8(4)
C11 P1 C21 C22 55.6(4)
N1 P1 C21 C26 106.4(4)
C1 P1 C21 C26 1.6(5)
C11 P1 C21 C26 -125.1(4)
C26 C21 C22 C23 -4.4(7)
P1 C21 C22 C23 174.9(4)
C26 C21 C22 C27 174.8(5)
P1 C21 C22 C27 -5.8(7)
C21 C22 C23 C24 3.5(8)
C27 C22 C23 C24 -175.8(5)
C22 C23 C24 C25 -0.9(8)
C22 C23 C24 C28 179.0(5)
C23 C24 C25 C26 -0.8(8)
C28 C24 C25 C26 179.3(5)
C24 C25 C26 C21 -0.2(8)
C24 C25 C26 C29 -179.8(5)
C22 C21 C26 C25 2.8(7)
P1 C21 C26 C25 -176.5(4)
C22 C21 C26 C29 -177.6(5)
P1 C21 C26 C29 3.1(8)
N1 B1 C31 C32 103.0(5)
C2 B1 C31 C32 -5.6(7)
C41 B1 C31 C32 -138.8(4)
N1 B1 C31 C36 -69.3(5)
C2 B1 C31 C36 -177.9(4)
C41 B1 C31 C36 49.0(5)
C36 C31 C32 F32 -179.5(4)
B1 C31 C32 F32 7.9(7)
C36 C31 C32 C33 2.6(7)
B1 C31 C32 C33 -170.1(4)
F32 C32 C33 F33 0.1(6)
C31 C32 C33 F33 178.1(4)
F32 C32 C33 C34 -177.2(4)
C31 C32 C33 C34 0.8(8)
F33 C33 C34 F34 1.4(8)
C32 C33 C34 F34 178.6(4)
F33 C33 C34 C35 -179.7(5)
C32 C33 C34 C35 -2.4(8)
F34 C34 C35 F35 -1.7(8)
C33 C34 C35 F35 179.3(5)
F34 C34 C35 C36 179.5(5)
C33 C34 C35 C36 0.5(8)
F35 C35 C36 F36 3.2(7)
C34 C35 C36 F36 -178.0(5)
F35 C35 C36 C31 -175.5(5)
C34 C35 C36 C31 3.3(8)
C32 C31 C36 F36 176.7(4)
B1 C31 C36 F36 -10.0(7)
C32 C31 C36 C35 -4.6(7)
B1 C31 C36 C35 168.6(5)
N1 B1 C41 C42 172.1(4)
C31 B1 C41 C42 58.6(5)
C2 B1 C41 C42 -79.1(5)
N1 B1 C41 C46 -11.5(6)
C31 B1 C41 C46 -125.1(5)
C2 B1 C41 C46 97.2(5)
C46 C41 C42 F42 178.9(4)
B1 C41 C42 F42 -4.3(6)
C46 C41 C42 C43 -3.0(7)
B1 C41 C42 C43 173.8(4)
F42 C42 C43 F43 0.5(7)
C41 C42 C43 F43 -177.6(4)
F42 C42 C43 C44 179.4(4)
C41 C42 C43 C44 1.3(8)
F43 C43 C44 F44 1.7(7)
C42 C43 C44 F44 -177.2(4)
F43 C43 C44 C45 179.8(5)
C42 C43 C44 C45 0.9(7)
F44 C44 C45 F45 -2.6(8)
C43 C44 C45 F45 179.3(5)
F44 C44 C45 C46 177.1(5)
C43 C44 C45 C46 -1.0(8)
F45 C45 C46 F46 -0.5(7)
C44 C45 C46 F46 179.8(4)
F45 C45 C46 C41 178.7(5)
C44 C45 C46 C41 -1.0(8)
C42 C41 C46 F46 -177.9(4)
B1 C41 C46 F46 5.5(7)
C42 C41 C46 C45 2.9(7)
B1 C41 C46 C45 -173.7(5)
